data_4134429
loop_
_publ_author_name
'Ayme, Jean-Fran\,cois'
'Lehn, Jean-Marie'
'Bailly, Corinne'
'Karmazin, Lydia'

_publ_section_title
;
 Simultaneous Generation of a [2 \\times 2] Grid-Like Complex and a Linear
 Double Helicate: a Three-Level Self-Sorting Process.
;
_journal_issue 12
_journal_name_full 'Journal of the American Chemical Society'
_journal_page_first 5819
_journal_page_last 5824
_journal_paper_doi 10.1021/jacs.0c00896
_journal_volume 142
_journal_year 2020
_chemical_formula_moiety 'C64 H52 Cu2 N8 O4, 2(Cl O4), 2(C H Cl3)'
_chemical_formula_sum 'C66 H54 Cl8 Cu2 N8 O12'
_chemical_formula_weight 1561.85
_space_group_crystal_system monoclinic
_space_group_IT_number 14
_space_group_name_Hall '-P 2ybc'
_space_group_name_H-M_alt 'P 1 21/c 1'
_atom_sites_solution_hydrogens geom
_atom_sites_solution_primary direct
_atom_sites_solution_secondary difmap
_audit_creation_method SHELXL-2013
_cell_angle_alpha 90
_cell_angle_beta 111.5510(10)
_cell_angle_gamma 90
_cell_formula_units_Z 4
_cell_length_a 21.0032(7)
_cell_length_b 16.0440(5)
_cell_length_c 21.1775(7)
_cell_measurement_reflns_used 9842
_cell_measurement_temperature 173(2)
_cell_measurement_theta_max 30.00
_cell_measurement_theta_min 2.34
_cell_volume 6637.4(4)
_computing_cell_refinement 'Bruker SAINT'
_computing_data_collection 'Bruker APEX2'
_computing_data_reduction 'Bruker SAINT'
_computing_molecular_graphics 'Bruker SHELXTL'
_computing_publication_material 'Bruker SHELXTL'
_computing_structure_refinement 'SHELXL-2013 (Sheldrick, 2013)'
_computing_structure_solution 'SHELXS-2013 (Sheldrick, 2013)'
_diffrn_ambient_temperature 173(2)
_diffrn_measured_fraction_theta_full 1.000
_diffrn_measured_fraction_theta_max 0.999
_diffrn_measurement_device_type 'Bruker APEX-II CCD'
_diffrn_measurement_method '\f and \w scans'
_diffrn_radiation_type MoK\a
_diffrn_radiation_wavelength 0.71073
_diffrn_reflns_av_R_equivalents 0.0315
_diffrn_reflns_av_unetI/netI 0.0219
_diffrn_reflns_Laue_measured_fraction_full 1.000
_diffrn_reflns_Laue_measured_fraction_max 0.999
_diffrn_reflns_limit_h_max 29
_diffrn_reflns_limit_h_min -29
_diffrn_reflns_limit_k_max 22
_diffrn_reflns_limit_k_min -22
_diffrn_reflns_limit_l_max 29
_diffrn_reflns_limit_l_min -29
_diffrn_reflns_number 155410
_diffrn_reflns_point_group_measured_fraction_full 1.000
_diffrn_reflns_point_group_measured_fraction_max 0.999
_diffrn_reflns_theta_full 25.242
_diffrn_reflns_theta_max 30.018
_diffrn_reflns_theta_min 1.637
_diffrn_source 'fine focus sealed tube'
_exptl_absorpt_coefficient_mu 1.032
_exptl_absorpt_correction_T_max 0.7460
_exptl_absorpt_correction_T_min 0.6421
_exptl_absorpt_correction_type multi-scan
_exptl_absorpt_process_details sadabs
_exptl_crystal_colour black
_exptl_crystal_density_diffrn 1.563
_exptl_crystal_description prism
_exptl_crystal_F_000 3184
_exptl_crystal_size_max 0.500
_exptl_crystal_size_mid 0.480
_exptl_crystal_size_min 0.450
_refine_diff_density_max 1.559
_refine_diff_density_min -0.900
_refine_diff_density_rms 0.096
_refine_ls_extinction_method none
_refine_ls_goodness_of_fit_ref 1.059
_refine_ls_hydrogen_treatment constr
_refine_ls_matrix_type full
_refine_ls_number_parameters 863
_refine_ls_number_reflns 19372
_refine_ls_number_restraints 0
_refine_ls_restrained_S_all 1.059
_refine_ls_R_factor_all 0.0801
_refine_ls_R_factor_gt 0.0586
_refine_ls_shift/su_max 0.002
_refine_ls_shift/su_mean 0.000
_refine_ls_structure_factor_coef Fsqd
_refine_ls_weighting_details 'w=1/[\s^2^(Fo^2^)+(0.0641P)^2^+16.3199P] where P=(Fo^2^+2Fc^2^)/3'
_refine_ls_weighting_scheme calc
_refine_ls_wR_factor_gt 0.1474
_refine_ls_wR_factor_ref 0.1639
_reflns_Friedel_coverage 0.000
_reflns_number_gt 15005
_reflns_number_total 19372
_reflns_threshold_expression 'I > 2\s(I)'
_cod_data_source_file ja0c00896_si_004.cif
_cod_data_source_block jmljfa161207
_cod_depositor_comments 'Adding full bibliography for 4134428--4134431.cif.'
_cod_original_sg_symbol_H-M 'P 21/c'
_cod_database_code 4134429
_shelx_space_group_comment
;
The symmetry employed for this shelxl refinement is uniquely defined
by the following loop, which should always be used as a source of
symmetry information in preference to the above space-group names.
They are only intended as comments.
;
_shelx_estimated_absorpt_t_min 0.626
_shelx_estimated_absorpt_t_max 0.654
_shelxl_version_number 2013-4

loop_
_space_group_symop_operation_xyz
'x, y, z'
'-x, y+1/2, -z+1/2'
'-x, -y, -z'
'x, -y-1/2, z-1/2'

loop_
_atom_site_label
_atom_site_type_symbol
_atom_site_fract_x
_atom_site_fract_y
_atom_site_fract_z
_atom_site_U_iso_or_equiv
_atom_site_adp_type
_atom_site_occupancy
_atom_site_site_symmetry_order
_atom_site_calc_flag
_atom_site_refinement_flags_posn
_atom_site_refinement_flags_adp
_atom_site_refinement_flags_occupancy
_atom_site_disorder_assembly
_atom_site_disorder_group
C1 C 0.8577(3) 0.8171(2) 0.8144(3) 0.0613(12) Uani 1 1 d . . . . .
H1A H 0.8360 0.8303 0.8470 0.092 Uiso 1 1 calc R U . . .
H1B H 0.8421 0.8568 0.7766 0.092 Uiso 1 1 calc R U . . .
H1C H 0.9075 0.8209 0.8369 0.092 Uiso 1 1 calc R U . . .
C2 C 0.85264(16) 0.67232(19) 0.83649(18) 0.0339(7) Uani 1 1 d . . . . .
C3 C 0.88109(17) 0.68353(18) 0.90629(18) 0.0341(7) Uani 1 1 d . . . . .
H3 H 0.8922 0.7380 0.9247 0.041 Uiso 1 1 calc R U . . .
C4 C 0.89329(16) 0.61488(18) 0.94914(16) 0.0292(6) Uani 1 1 d . . . . .
H4 H 0.9127 0.6224 0.9969 0.035 Uiso 1 1 calc R U . . .
C5 C 0.87711(13) 0.53513(17) 0.92214(14) 0.0231(5) Uani 1 1 d . . . . .
C6 C 0.84730(14) 0.52496(18) 0.85190(15) 0.0265(6) Uani 1 1 d . . . . .
H6 H 0.8354 0.4708 0.8332 0.032 Uiso 1 1 calc R U . . .
C7 C 0.83506(16) 0.5929(2) 0.80955(16) 0.0322(6) Uani 1 1 d . . . . .
H7 H 0.8145 0.5856 0.7618 0.039 Uiso 1 1 calc R U . . .
C8 C 0.92836(13) 0.46017(17) 1.02444(14) 0.0241(5) Uani 1 1 d . . . . .
H8 H 0.9583 0.5057 1.0430 0.029 Uiso 1 1 calc R U . . .
C9 C 0.92995(13) 0.38665(17) 1.06529(14) 0.0229(5) Uani 1 1 d . . . . .
C10 C 0.98099(14) 0.3760(2) 1.12908(15) 0.0301(6) Uani 1 1 d . . . . .
H10 H 1.0149 0.4175 1.1480 0.036 Uiso 1 1 calc R U . . .
C11 C 0.98098(15) 0.3031(2) 1.16426(16) 0.0338(7) Uani 1 1 d . . . . .
H11 H 1.0156 0.2935 1.2075 0.041 Uiso 1 1 calc R U . . .
C12 C 0.92997(15) 0.2444(2) 1.13585(15) 0.0300(6) Uani 1 1 d . . . . .
H12 H 0.9298 0.1937 1.1590 0.036 Uiso 1 1 calc R U . . .
C13 C 0.87894(13) 0.26062(17) 1.07285(14) 0.0215(5) Uani 1 1 d . . . . .
C14 C 0.81798(13) 0.20612(16) 1.04392(14) 0.0215(5) Uani 1 1 d . . . . .
C15 C 0.82026(16) 0.11924(18) 1.04976(17) 0.0307(6) Uani 1 1 d . . . . .
H15 H 0.8625 0.0917 1.0730 0.037 Uiso 1 1 calc R U . . .
C16 C 0.76020(17) 0.07343(18) 1.02117(19) 0.0345(7) Uani 1 1 d . . . . .
H16 H 0.7619 0.0144 1.0244 0.041 Uiso 1 1 calc R U . . .
C17 C 0.69806(15) 0.11256(17) 0.98817(16) 0.0287(6) Uani 1 1 d . . . . .
H17 H 0.6576 0.0804 0.9687 0.034 Uiso 1 1 calc R U . . .
C18 C 0.69496(13) 0.19963(16) 0.98350(14) 0.0208(5) Uani 1 1 d . . . . .
C19 C 0.75503(12) 0.24518(15) 1.01137(13) 0.0194(5) Uani 1 1 d . . . . .
H19 H 0.7532 0.3043 1.0082 0.023 Uiso 1 1 calc R U . . .
C20 C 0.63070(13) 0.24647(16) 0.94927(14) 0.0213(5) Uani 1 1 d . . . . .
C21 C 0.57997(15) 0.21574(19) 0.89059(15) 0.0292(6) Uani 1 1 d . . . . .
H21 H 0.5838 0.1614 0.8745 0.035 Uiso 1 1 calc R U . . .
C22 C 0.52412(15) 0.2651(2) 0.85617(16) 0.0334(7) Uani 1 1 d . . . . .
H22 H 0.4891 0.2451 0.8163 0.040 Uiso 1 1 calc R U . . .
C23 C 0.51972(14) 0.3442(2) 0.88041(16) 0.0306(6) Uani 1 1 d . . . . .
H23 H 0.4826 0.3800 0.8566 0.037 Uiso 1 1 calc R U . . .
C24 C 0.57068(13) 0.36994(17) 0.94023(14) 0.0228(5) Uani 1 1 d . . . . .
C25 C 0.56795(13) 0.45135(17) 0.96997(15) 0.0257(5) Uani 1 1 d . . . . .
H25 H 0.5349 0.4915 0.9453 0.031 Uiso 1 1 calc R U . . .
C26 C 0.61512(14) 0.54940(17) 1.05739(16) 0.0269(6) Uani 1 1 d . . . . .
C27 C 0.59182(18) 0.62051(19) 1.01651(19) 0.0349(7) Uani 1 1 d . . . . .
H27 H 0.5702 0.6149 0.9687 0.042 Uiso 1 1 calc R U . . .
C28 C 0.60049(19) 0.6985(2) 1.0461(2) 0.0408(8) Uani 1 1 d . . . . .
H28 H 0.5846 0.7464 1.0184 0.049 Uiso 1 1 calc R U . . .
C29 C 0.63202(18) 0.7073(2) 1.1155(2) 0.0388(8) Uani 1 1 d . . . . .
C30 C 0.65602(17) 0.6375(2) 1.1568(2) 0.0365(7) Uani 1 1 d . . . . .
H30 H 0.6781 0.6434 1.2046 0.044 Uiso 1 1 calc R U . . .
C31 C 0.64698(15) 0.55883(19) 1.12657(17) 0.0308(6) Uani 1 1 d . . . . .
H31 H 0.6631 0.5109 1.1542 0.037 Uiso 1 1 calc R U . . .
C32 C 0.6661(2) 0.8006(3) 1.2105(3) 0.0632(13) Uani 1 1 d . . . . .
H32A H 0.6385 0.7713 1.2322 0.095 Uiso 1 1 calc R U . . .
H32B H 0.6666 0.8603 1.2202 0.095 Uiso 1 1 calc R U . . .
H32C H 0.7130 0.7790 1.2283 0.095 Uiso 1 1 calc R U . . .
C33 C 0.99815(18) -0.0396(2) 0.91834(19) 0.0431(8) Uani 1 1 d . . . . .
H33A H 1.0038 -0.0129 0.8791 0.065 Uiso 1 1 calc R U . . .
H33B H 1.0129 -0.0979 0.9210 0.065 Uiso 1 1 calc R U . . .
H33C H 1.0261 -0.0104 0.9599 0.065 Uiso 1 1 calc R U . . .
C34 C 0.89636(16) 0.04065(19) 0.90162(16) 0.0300(6) Uani 1 1 d . . . . .
C35 C 0.82533(16) 0.03907(18) 0.87847(18) 0.0329(6) Uani 1 1 d . . . . .
H35 H 0.8018 -0.0127 0.8700 0.039 Uiso 1 1 calc R U . . .
C36 C 0.78882(15) 0.11287(18) 0.86779(17) 0.0293(6) Uani 1 1 d . . . . .
H36 H 0.7402 0.1117 0.8515 0.035 Uiso 1 1 calc R U . . .
C37 C 0.82330(14) 0.18915(16) 0.88100(13) 0.0223(5) Uani 1 1 d . . . . .
C38 C 0.89425(14) 0.19000(18) 0.90555(14) 0.0255(5) Uani 1 1 d . . . . .
H38 H 0.9179 0.2417 0.9160 0.031 Uiso 1 1 calc R U . . .
C39 C 0.93124(15) 0.11591(19) 0.91507(15) 0.0288(6) Uani 1 1 d . . . . .
H39 H 0.9798 0.1170 0.9306 0.035 Uiso 1 1 calc R U . . .
C40 C 0.72651(14) 0.27324(17) 0.82960(14) 0.0240(5) Uani 1 1 d . . . . .
H40 H 0.7056 0.2279 0.8006 0.029 Uiso 1 1 calc R U . . .
C41 C 0.68911(13) 0.35080(17) 0.82582(13) 0.0220(5) Uani 1 1 d . . . . .
C42 C 0.62630(15) 0.3651(2) 0.77414(15) 0.0301(6) Uani 1 1 d . . . . .
H42 H 0.6053 0.3234 0.7412 0.036 Uiso 1 1 calc R U . . .
C43 C 0.59514(16) 0.4415(2) 0.77195(16) 0.0342(7) Uani 1 1 d . . . . .
H43 H 0.5529 0.4537 0.7364 0.041 Uiso 1 1 calc R U . . .
C44 C 0.62558(15) 0.4999(2) 0.82148(15) 0.0295(6) Uani 1 1 d . . . . .
H44 H 0.6048 0.5528 0.8202 0.035 Uiso 1 1 calc R U . . .
C45 C 0.68768(13) 0.48014(16) 0.87383(14) 0.0216(5) Uani 1 1 d . . . . .
C46 C 0.71798(13) 0.53607(16) 0.93304(14) 0.0216(5) Uani 1 1 d . . . . .
C47 C 0.71543(16) 0.62318(17) 0.92859(16) 0.0292(6) Uani 1 1 d . . . . .
H47 H 0.6941 0.6497 0.8859 0.035 Uiso 1 1 calc R U . . .
C48 C 0.74433(17) 0.67055(18) 0.98716(17) 0.0327(6) Uani 1 1 d . . . . .
H48 H 0.7433 0.7296 0.9840 0.039 Uiso 1 1 calc R U . . .
C49 C 0.77465(16) 0.63295(17) 1.05008(16) 0.0281(6) Uani 1 1 d . . . . .
H49 H 0.7943 0.6662 1.0896 0.034 Uiso 1 1 calc R U . . .
C50 C 0.77626(13) 0.54591(16) 1.05522(14) 0.0210(5) Uani 1 1 d . . . . .
C51 C 0.74822(13) 0.49922(15) 0.99652(13) 0.0198(5) Uani 1 1 d . . . . .
H51 H 0.7497 0.4401 0.9997 0.024 Uiso 1 1 calc R U . . .
C52 C 0.80701(13) 0.50152(16) 1.12053(13) 0.0209(5) Uani 1 1 d . . . . .
C53 C 0.86645(15) 0.53081(19) 1.17168(15) 0.0292(6) Uani 1 1 d . . . . .
H53 H 0.8854 0.5831 1.1670 0.035 Uiso 1 1 calc R U . . .
C54 C 0.89718(16) 0.4831(2) 1.22901(16) 0.0350(7) Uani 1 1 d . . . . .
H54 H 0.9376 0.5020 1.2641 0.042 Uiso 1 1 calc R U . . .
C55 C 0.86840(16) 0.4071(2) 1.23485(15) 0.0319(6) Uani 1 1 d . . . . .
H55 H 0.8893 0.3725 1.2733 0.038 Uiso 1 1 calc R U . . .
C56 C 0.80839(14) 0.38272(17) 1.18330(13) 0.0227(5) Uani 1 1 d . . . . .
C57 C 0.77477(15) 0.30466(17) 1.18693(14) 0.0254(5) Uani 1 1 d . . . . .
H57 H 0.7969 0.2651 1.2214 0.030 Uiso 1 1 calc R U . . .
C58 C 0.68478(18) 0.20940(18) 1.13987(16) 0.0312(6) Uani 1 1 d . . . . .
C59 C 0.7250(2) 0.1377(2) 1.1635(2) 0.0433(8) Uani 1 1 d . . . . .
H59 H 0.7733 0.1429 1.1853 0.052 Uiso 1 1 calc R U . . .
C60 C 0.6953(3) 0.0602(2) 1.1553(3) 0.0571(11) Uani 1 1 d . . . . .
H60 H 0.7228 0.0120 1.1714 0.069 Uiso 1 1 calc R U . . .
C61 C 0.6264(3) 0.0528(2) 1.1241(2) 0.0544(11) Uani 1 1 d . . . . .
C62 C 0.5848(2) 0.1218(3) 1.1004(2) 0.0482(9) Uani 1 1 d . . . . .
H62 H 0.5366 0.1157 1.0794 0.058 Uiso 1 1 calc R U . . .
C63 C 0.61523(19) 0.2015(2) 1.10803(17) 0.0396(8) Uani 1 1 d . . . . .
H63 H 0.5877 0.2495 1.0912 0.048 Uiso 1 1 calc R U . . .
C64 C 0.5338(3) -0.0441(3) 1.0936(3) 0.0824(18) Uani 1 1 d . . . . .
H64A H 0.5130 -0.0171 1.1228 0.124 Uiso 1 1 calc R U . . .
H64B H 0.5261 -0.1044 1.0931 0.124 Uiso 1 1 calc R U . . .
H64C H 0.5130 -0.0221 1.0474 0.124 Uiso 1 1 calc R U . . .
C65 C 0.86446(19) 0.8509(2) 0.1213(2) 0.0429(8) Uani 1 1 d . . . . .
H65 H 0.8883 0.7973 0.1399 0.051 Uiso 1 1 calc R U . . .
C66 C 0.6196(2) 0.8776(3) 0.8682(2) 0.0590(12) Uani 1 1 d . . . . .
H66 H 0.6007 0.9280 0.8397 0.071 Uiso 1 1 calc R U . . .
N1 N 0.88533(11) 0.46218(14) 0.96245(12) 0.0215(4) Uani 1 1 d . . . . .
N2 N 0.87904(11) 0.33067(14) 1.03747(11) 0.0201(4) Uani 1 1 d . . . . .
N3 N 0.62601(11) 0.32238(14) 0.97444(11) 0.0206(4) Uani 1 1 d . . . . .
N4 N 0.61080(11) 0.46805(14) 1.02995(12) 0.0232(4) Uani 1 1 d . . . . .
N5 N 0.78830(11) 0.26706(14) 0.87274(11) 0.0205(4) Uani 1 1 d . . . . .
N6 N 0.71935(11) 0.40690(14) 0.87584(11) 0.0200(4) Uani 1 1 d . . . . .
N7 N 0.77802(11) 0.42839(13) 1.12640(11) 0.0199(4) Uani 1 1 d . . . . .
N8 N 0.71462(12) 0.28970(14) 1.14278(12) 0.0238(4) Uani 1 1 d . . . . .
O1 O 0.83945(15) 0.73519(16) 0.78930(15) 0.0501(7) Uani 1 1 d . . . . .
O2 O 0.63718(16) 0.78753(15) 1.13887(17) 0.0533(7) Uani 1 1 d . . . . .
O3 O 0.92748(13) -0.03635(15) 0.91097(14) 0.0424(6) Uani 1 1 d . . . . .
O4 O 0.6026(2) -0.0284(2) 1.1181(2) 0.0843(12) Uani 1 1 d . . . . .
O5 O 1.0212(2) 0.2071(3) 0.3142(2) 0.1102(18) Uani 1 1 d . . . . .
O6 O 0.9837(2) 0.1194(3) 0.37777(19) 0.0836(12) Uani 1 1 d . . . . .
O7 O 0.9706(2) 0.0864(3) 0.2667(2) 0.1012(16) Uani 1 1 d . . . . .
O8 O 0.90472(18) 0.1884(3) 0.28630(16) 0.0778(12) Uani 1 1 d . . . . .
O9 O 0.5329(6) 0.0380(6) 0.6713(6) 0.0993(12) Uani 0.5 1 d . . P A 1
O10 O 0.5128(5) 0.1436(7) 0.7323(5) 0.0993(12) Uani 0.5 1 d . . P A 1
O11 O 0.6292(5) 0.1125(7) 0.7385(5) 0.0993(12) Uani 0.5 1 d . . P A 1
O12 O 0.5694(5) 0.0440(6) 0.7892(5) 0.0993(12) Uani 0.5 1 d . . P A 1
O9B O 0.5277(6) 0.0757(6) 0.6566(6) 0.0993(12) Uani 0.5 1 d . . P A 2
O10B O 0.5105(6) 0.0986(7) 0.7621(5) 0.0993(12) Uani 0.5 1 d . . P A 2
O11B O 0.6006(5) 0.1558(7) 0.7381(5) 0.0993(12) Uani 0.5 1 d . . P A 2
O12B O 0.5742(5) -0.0002(6) 0.7420(5) 0.0993(12) Uani 0.5 1 d . . P A 2
Cl1 Cl 0.96995(4) 0.15080(5) 0.31190(4) 0.03601(17) Uani 1 1 d . . . . .
Cl2 Cl 0.56194(5) 0.08556(6) 0.72876(5) 0.0437(2) Uani 1 1 d . . . . .
Cl3 Cl 0.77855(5) 0.84376(6) 0.11486(5) 0.0463(2) Uani 1 1 d . . . . .
Cl4 Cl 0.90570(6) 0.93281(7) 0.17707(5) 0.0546(3) Uani 1 1 d . . . . .
Cl5 Cl 0.86789(6) 0.86848(8) 0.04024(6) 0.0594(3) Uani 1 1 d . . . . .
Cl6 Cl 0.62856(8) 0.89888(8) 0.95318(7) 0.0772(4) Uani 1 1 d . . . . .
Cl7 Cl 0.69990(7) 0.85252(10) 0.86431(9) 0.0871(5) Uani 1 1 d . . . . .
Cl8 Cl 0.56293(6) 0.79400(9) 0.83708(7) 0.0706(3) Uani 1 1 d . . . . .
Cu1 Cu 0.82222(2) 0.36435(2) 0.93421(2) 0.02130(8) Uani 1 1 d . . . . .
Cu2 Cu 0.67905(2) 0.37754(2) 1.07138(2) 0.02195(8) Uani 1 1 d . . . . .

loop_
_atom_site_aniso_label
_atom_site_aniso_U_11
_atom_site_aniso_U_22
_atom_site_aniso_U_33
_atom_site_aniso_U_23
_atom_site_aniso_U_13
_atom_site_aniso_U_12
C1 0.068(3) 0.0274(17) 0.085(3) 0.0138(19) 0.025(3) -0.0024(18)
C2 0.0277(14) 0.0266(14) 0.0458(18) 0.0091(13) 0.0116(13) -0.0021(11)
C3 0.0354(16) 0.0203(12) 0.0473(19) -0.0034(12) 0.0160(14) -0.0056(11)
C4 0.0311(14) 0.0253(13) 0.0325(15) -0.0051(11) 0.0130(12) -0.0048(11)
C5 0.0189(11) 0.0228(12) 0.0277(13) 0.0007(10) 0.0085(10) -0.0038(9)
C6 0.0242(13) 0.0246(12) 0.0293(14) -0.0005(11) 0.0083(11) -0.0053(10)
C7 0.0302(14) 0.0319(15) 0.0300(15) 0.0045(12) 0.0055(12) -0.0053(12)
C8 0.0201(12) 0.0255(12) 0.0253(13) -0.0041(10) 0.0066(10) -0.0060(10)
C9 0.0184(11) 0.0281(13) 0.0220(12) -0.0016(10) 0.0073(9) -0.0005(10)
C10 0.0201(12) 0.0414(16) 0.0245(14) -0.0029(12) 0.0031(10) -0.0031(11)
C11 0.0235(13) 0.0483(18) 0.0236(14) 0.0054(13) 0.0016(11) 0.0028(12)
C12 0.0259(13) 0.0361(15) 0.0275(14) 0.0085(12) 0.0092(11) 0.0069(11)
C13 0.0179(11) 0.0237(12) 0.0235(12) 0.0016(10) 0.0084(9) 0.0038(9)
C14 0.0236(12) 0.0196(11) 0.0239(13) 0.0022(9) 0.0116(10) 0.0014(9)
C15 0.0295(14) 0.0227(13) 0.0431(17) 0.0079(12) 0.0170(13) 0.0075(11)
C16 0.0390(16) 0.0149(11) 0.053(2) 0.0023(12) 0.0208(15) 0.0032(11)
C17 0.0299(14) 0.0180(12) 0.0399(16) -0.0024(11) 0.0150(12) -0.0022(10)
C18 0.0232(12) 0.0181(11) 0.0238(12) -0.0004(9) 0.0118(10) 0.0001(9)
C19 0.0204(11) 0.0166(10) 0.0228(12) 0.0013(9) 0.0099(9) 0.0002(9)
C20 0.0193(11) 0.0218(11) 0.0235(12) 0.0016(9) 0.0088(9) -0.0032(9)
C21 0.0288(14) 0.0286(13) 0.0289(14) -0.0042(11) 0.0090(11) -0.0058(11)
C22 0.0234(13) 0.0418(17) 0.0287(15) -0.0035(13) 0.0021(11) -0.0056(12)
C23 0.0186(12) 0.0364(15) 0.0312(15) 0.0023(12) 0.0024(11) -0.0006(11)
C24 0.0175(11) 0.0249(12) 0.0254(13) 0.0027(10) 0.0073(9) -0.0012(9)
C25 0.0179(11) 0.0240(12) 0.0338(15) 0.0048(11) 0.0079(10) 0.0042(9)
C26 0.0230(12) 0.0209(12) 0.0409(16) -0.0001(11) 0.0164(11) 0.0019(10)
C27 0.0406(17) 0.0235(13) 0.0458(19) 0.0043(13) 0.0219(15) 0.0037(12)
C28 0.0483(19) 0.0231(14) 0.059(2) 0.0047(14) 0.0294(17) 0.0036(13)
C29 0.0371(17) 0.0235(14) 0.064(2) -0.0076(14) 0.0281(16) -0.0021(12)
C30 0.0301(15) 0.0310(15) 0.049(2) -0.0111(14) 0.0154(14) -0.0013(12)
C31 0.0260(13) 0.0263(13) 0.0413(17) -0.0033(12) 0.0136(12) 0.0025(11)
C32 0.056(3) 0.043(2) 0.090(4) -0.026(2) 0.026(2) -0.0075(19)
C33 0.0374(17) 0.047(2) 0.0400(19) -0.0002(15) 0.0087(14) 0.0138(15)
C34 0.0338(15) 0.0269(13) 0.0301(15) -0.0005(11) 0.0126(12) 0.0065(11)
C35 0.0331(15) 0.0212(12) 0.0458(18) -0.0054(12) 0.0164(13) -0.0035(11)
C36 0.0246(13) 0.0250(13) 0.0390(16) -0.0045(12) 0.0123(12) -0.0028(10)
C37 0.0266(12) 0.0219(12) 0.0193(12) -0.0026(9) 0.0097(10) -0.0015(10)
C38 0.0249(13) 0.0253(12) 0.0242(13) -0.0005(10) 0.0066(10) -0.0015(10)
C39 0.0223(13) 0.0341(15) 0.0272(14) -0.0002(11) 0.0056(10) 0.0008(11)
C40 0.0248(12) 0.0257(12) 0.0207(12) -0.0051(10) 0.0074(10) -0.0037(10)
C41 0.0204(11) 0.0278(12) 0.0168(11) -0.0005(9) 0.0056(9) -0.0019(10)
C42 0.0219(13) 0.0428(16) 0.0205(13) -0.0034(12) 0.0019(10) -0.0009(11)
C43 0.0245(14) 0.0476(18) 0.0240(14) 0.0041(13) 0.0015(11) 0.0064(13)
C44 0.0241(13) 0.0345(15) 0.0275(14) 0.0073(11) 0.0067(11) 0.0084(11)
C45 0.0209(11) 0.0225(12) 0.0218(12) 0.0052(9) 0.0083(9) 0.0017(9)
C46 0.0214(11) 0.0187(11) 0.0265(13) 0.0020(9) 0.0111(10) 0.0008(9)
C47 0.0363(15) 0.0201(12) 0.0321(15) 0.0071(11) 0.0137(12) 0.0032(11)
C48 0.0434(17) 0.0155(11) 0.0399(17) 0.0012(11) 0.0163(14) 0.0009(11)
C49 0.0345(15) 0.0174(11) 0.0336(15) -0.0034(10) 0.0137(12) -0.0032(10)
C50 0.0218(11) 0.0177(11) 0.0249(13) 0.0000(9) 0.0101(10) -0.0009(9)
C51 0.0228(11) 0.0151(10) 0.0237(12) 0.0007(9) 0.0109(10) 0.0005(9)
C52 0.0219(12) 0.0200(11) 0.0214(12) -0.0038(9) 0.0086(9) -0.0011(9)
C53 0.0279(14) 0.0305(14) 0.0277(14) -0.0055(11) 0.0086(11) -0.0090(11)
C54 0.0279(14) 0.0457(18) 0.0237(14) -0.0053(13) 0.0007(11) -0.0075(13)
C55 0.0302(14) 0.0412(16) 0.0196(13) 0.0021(12) 0.0037(11) -0.0001(12)
C56 0.0225(12) 0.0257(12) 0.0186(12) 0.0006(10) 0.0060(9) 0.0023(10)
C57 0.0309(14) 0.0240(12) 0.0204(12) 0.0047(10) 0.0085(10) 0.0032(10)
C58 0.0483(18) 0.0231(13) 0.0285(15) 0.0003(11) 0.0214(13) -0.0074(12)
C59 0.065(2) 0.0249(15) 0.053(2) 0.0056(14) 0.0359(19) 0.0018(15)
C60 0.084(3) 0.0254(16) 0.079(3) 0.0058(18) 0.051(3) -0.0026(18)
C61 0.092(3) 0.0279(17) 0.057(3) -0.0019(16) 0.045(2) -0.0115(19)
C62 0.054(2) 0.053(2) 0.040(2) -0.0064(17) 0.0211(17) -0.0217(18)
C63 0.0491(19) 0.0395(17) 0.0315(16) -0.0008(13) 0.0163(14) -0.0149(15)
C64 0.108(5) 0.060(3) 0.077(4) -0.010(3) 0.030(3) -0.045(3)
C65 0.0383(18) 0.0347(17) 0.048(2) -0.0006(15) 0.0062(15) 0.0015(14)
C66 0.052(2) 0.050(2) 0.058(3) 0.018(2) 0.000(2) -0.0018(18)
N1 0.0194(10) 0.0219(10) 0.0238(11) -0.0007(8) 0.0086(8) -0.0015(8)
N2 0.0164(9) 0.0240(10) 0.0192(10) -0.0009(8) 0.0058(8) 0.0003(8)
N3 0.0177(9) 0.0202(10) 0.0226(11) 0.0016(8) 0.0058(8) -0.0015(8)
N4 0.0207(10) 0.0200(10) 0.0308(12) 0.0009(9) 0.0116(9) 0.0008(8)
N5 0.0218(10) 0.0208(10) 0.0189(10) -0.0014(8) 0.0077(8) -0.0019(8)
N6 0.0195(10) 0.0214(10) 0.0184(10) 0.0019(8) 0.0062(8) -0.0006(8)
N7 0.0219(10) 0.0198(10) 0.0177(10) -0.0003(8) 0.0067(8) 0.0012(8)
N8 0.0311(12) 0.0188(10) 0.0230(11) 0.0012(8) 0.0116(9) -0.0011(9)
O1 0.0543(16) 0.0295(12) 0.0566(17) 0.0153(11) 0.0087(13) -0.0063(11)
O2 0.0644(18) 0.0248(11) 0.077(2) -0.0151(12) 0.0341(16) -0.0038(11)
O3 0.0389(13) 0.0274(11) 0.0589(16) -0.0023(11) 0.0156(12) 0.0083(9)
O4 0.105(3) 0.0322(15) 0.127(3) -0.0040(18) 0.055(3) -0.0232(17)
O5 0.106(3) 0.098(3) 0.102(3) 0.028(3) 0.009(3) -0.059(3)
O6 0.076(2) 0.103(3) 0.061(2) 0.051(2) 0.0117(18) 0.016(2)
O7 0.076(3) 0.095(3) 0.112(3) -0.058(3) 0.010(2) 0.026(2)
O8 0.066(2) 0.109(3) 0.0474(18) 0.0073(18) 0.0083(15) 0.057(2)
O9 0.103(2) 0.099(3) 0.091(2) -0.040(2) 0.029(2) -0.030(2)
O10 0.103(2) 0.099(3) 0.091(2) -0.040(2) 0.029(2) -0.030(2)
O11 0.103(2) 0.099(3) 0.091(2) -0.040(2) 0.029(2) -0.030(2)
O12 0.103(2) 0.099(3) 0.091(2) -0.040(2) 0.029(2) -0.030(2)
O9B 0.103(2) 0.099(3) 0.091(2) -0.040(2) 0.029(2) -0.030(2)
O10B 0.103(2) 0.099(3) 0.091(2) -0.040(2) 0.029(2) -0.030(2)
O11B 0.103(2) 0.099(3) 0.091(2) -0.040(2) 0.029(2) -0.030(2)
O12B 0.103(2) 0.099(3) 0.091(2) -0.040(2) 0.029(2) -0.030(2)
Cl1 0.0365(4) 0.0336(4) 0.0353(4) 0.0064(3) 0.0100(3) 0.0082(3)
Cl2 0.0460(5) 0.0370(4) 0.0465(5) -0.0105(4) 0.0152(4) -0.0085(3)
Cl3 0.0415(4) 0.0398(4) 0.0545(5) -0.0095(4) 0.0141(4) -0.0057(3)
Cl4 0.0552(6) 0.0614(6) 0.0397(5) -0.0057(4) 0.0084(4) -0.0221(5)
Cl5 0.0514(6) 0.0769(8) 0.0485(6) -0.0163(5) 0.0169(4) -0.0056(5)
Cl6 0.0957(10) 0.0487(6) 0.0654(8) -0.0020(5) 0.0039(7) -0.0249(6)
Cl7 0.0530(7) 0.0884(10) 0.1119(12) 0.0395(9) 0.0207(7) -0.0059(6)
Cl8 0.0489(6) 0.0794(8) 0.0705(8) -0.0188(6) 0.0066(5) -0.0132(6)
Cu1 0.01983(15) 0.02074(15) 0.02031(16) -0.00220(12) 0.00381(12) -0.00375(11)
Cu2 0.02074(15) 0.01925(15) 0.02284(16) 0.00173(12) 0.00444(12) 0.00124(11)

loop_
_atom_type_symbol
_atom_type_description
_atom_type_scat_dispersion_real
_atom_type_scat_dispersion_imag
_atom_type_scat_source
C C 0.0033 0.0016 'International Tables Vol C Tables 4.2.6.8 and 6.1.1.4'
H H 0.0000 0.0000 'International Tables Vol C Tables 4.2.6.8 and 6.1.1.4'
N N 0.0061 0.0033 'International Tables Vol C Tables 4.2.6.8 and 6.1.1.4'
O O 0.0106 0.0060 'International Tables Vol C Tables 4.2.6.8 and 6.1.1.4'
Cl Cl 0.1484 0.1585 'International Tables Vol C Tables 4.2.6.8 and 6.1.1.4'
Cu Cu 0.3201 1.2651 'International Tables Vol C Tables 4.2.6.8 and 6.1.1.4'

loop_
_geom_angle_atom_site_label_1
_geom_angle_atom_site_label_2
_geom_angle_atom_site_label_3
_geom_angle
_geom_angle_site_symmetry_1
_geom_angle_site_symmetry_3
_geom_angle_publ_flag
O1 C1 H1A 109.5 . . ?
O1 C1 H1B 109.5 . . ?
H1A C1 H1B 109.5 . . ?
O1 C1 H1C 109.5 . . ?
H1A C1 H1C 109.5 . . ?
H1B C1 H1C 109.5 . . ?
O1 C2 C3 124.9(3) . . ?
O1 C2 C7 115.0(3) . . ?
C3 C2 C7 120.1(3) . . ?
C2 C3 C4 119.8(3) . . ?
C2 C3 H3 120.1 . . ?
C4 C3 H3 120.1 . . ?
C3 C4 C5 120.1(3) . . ?
C3 C4 H4 119.9 . . ?
C5 C4 H4 119.9 . . ?
C4 C5 C6 119.4(3) . . ?
C4 C5 N1 123.6(3) . . ?
C6 C5 N1 116.9(2) . . ?
C7 C6 C5 120.4(3) . . ?
C7 C6 H6 119.8 . . ?
C5 C6 H6 119.8 . . ?
C6 C7 C2 120.1(3) . . ?
C6 C7 H7 119.9 . . ?
C2 C7 H7 119.9 . . ?
N1 C8 C9 118.6(2) . . ?
N1 C8 H8 120.7 . . ?
C9 C8 H8 120.7 . . ?
N2 C9 C10 122.9(3) . . ?
N2 C9 C8 115.9(2) . . ?
C10 C9 C8 121.2(3) . . ?
C11 C10 C9 118.3(3) . . ?
C11 C10 H10 120.9 . . ?
C9 C10 H10 120.9 . . ?
C10 C11 C12 119.5(3) . . ?
C10 C11 H11 120.3 . . ?
C12 C11 H11 120.3 . . ?
C11 C12 C13 119.2(3) . . ?
C11 C12 H12 120.4 . . ?
C13 C12 H12 120.4 . . ?
N2 C13 C12 121.9(3) . . ?
N2 C13 C14 116.0(2) . . ?
C12 C13 C14 121.9(3) . . ?
C19 C14 C15 119.1(3) . . ?
C19 C14 C13 117.2(2) . . ?
C15 C14 C13 123.7(2) . . ?
C16 C15 C14 119.5(3) . . ?
C16 C15 H15 120.3 . . ?
C14 C15 H15 120.3 . . ?
C17 C16 C15 121.1(3) . . ?
C17 C16 H16 119.5 . . ?
C15 C16 H16 119.5 . . ?
C16 C17 C18 119.9(3) . . ?
C16 C17 H17 120.0 . . ?
C18 C17 H17 120.0 . . ?
C19 C18 C17 118.9(2) . . ?
C19 C18 C20 117.6(2) . . ?
C17 C18 C20 123.4(2) . . ?
C18 C19 C14 121.5(2) . . ?
C18 C19 H19 119.3 . . ?
C14 C19 H19 119.3 . . ?
N3 C20 C21 121.9(2) . . ?
N3 C20 C18 116.8(2) . . ?
C21 C20 C18 121.1(3) . . ?
C22 C21 C20 119.3(3) . . ?
C22 C21 H21 120.3 . . ?
C20 C21 H21 120.3 . . ?
C21 C22 C23 119.3(3) . . ?
C21 C22 H22 120.3 . . ?
C23 C22 H22 120.3 . . ?
C22 C23 C24 118.5(3) . . ?
C22 C23 H23 120.7 . . ?
C24 C23 H23 120.7 . . ?
N3 C24 C23 122.8(3) . . ?
N3 C24 C25 115.8(2) . . ?
C23 C24 C25 121.4(3) . . ?
N4 C25 C24 119.2(2) . . ?
N4 C25 H25 120.4 . . ?
C24 C25 H25 120.4 . . ?
C31 C26 C27 119.3(3) . . ?
C31 C26 N4 118.0(3) . . ?
C27 C26 N4 122.6(3) . . ?
C28 C27 C26 119.8(3) . . ?
C28 C27 H27 120.1 . . ?
C26 C27 H27 120.1 . . ?
C27 C28 C29 120.6(3) . . ?
C27 C28 H28 119.7 . . ?
C29 C28 H28 119.7 . . ?
O2 C29 C28 115.1(3) . . ?
O2 C29 C30 124.5(4) . . ?
C28 C29 C30 120.4(3) . . ?
C29 C30 C31 118.8(3) . . ?
C29 C30 H30 120.6 . . ?
C31 C30 H30 120.6 . . ?
C26 C31 C30 121.2(3) . . ?
C26 C31 H31 119.4 . . ?
C30 C31 H31 119.4 . . ?
O2 C32 H32A 109.5 . . ?
O2 C32 H32B 109.5 . . ?
H32A C32 H32B 109.5 . . ?
O2 C32 H32C 109.5 . . ?
H32A C32 H32C 109.5 . . ?
H32B C32 H32C 109.5 . . ?
O3 C33 H33A 109.5 . . ?
O3 C33 H33B 109.5 . . ?
H33A C33 H33B 109.5 . . ?
O3 C33 H33C 109.5 . . ?
H33A C33 H33C 109.5 . . ?
H33B C33 H33C 109.5 . . ?
O3 C34 C39 124.4(3) . . ?
O3 C34 C35 115.2(3) . . ?
C39 C34 C35 120.4(3) . . ?
C36 C35 C34 120.1(3) . . ?
C36 C35 H35 120.0 . . ?
C34 C35 H35 120.0 . . ?
C35 C36 C37 120.1(3) . . ?
C35 C36 H36 119.9 . . ?
C37 C36 H36 119.9 . . ?
C38 C37 C36 119.4(3) . . ?
C38 C37 N5 118.1(2) . . ?
C36 C37 N5 122.4(2) . . ?
C37 C38 C39 120.7(3) . . ?
C37 C38 H38 119.6 . . ?
C39 C38 H38 119.6 . . ?
C34 C39 C38 119.3(3) . . ?
C34 C39 H39 120.4 . . ?
C38 C39 H39 120.4 . . ?
N5 C40 C41 119.1(2) . . ?
N5 C40 H40 120.4 . . ?
C41 C40 H40 120.4 . . ?
N6 C41 C42 122.8(3) . . ?
N6 C41 C40 115.8(2) . . ?
C42 C41 C40 121.4(3) . . ?
C43 C42 C41 118.3(3) . . ?
C43 C42 H42 120.9 . . ?
C41 C42 H42 120.9 . . ?
C44 C43 C42 119.8(3) . . ?
C44 C43 H43 120.1 . . ?
C42 C43 H43 120.1 . . ?
C43 C44 C45 119.1(3) . . ?
C43 C44 H44 120.5 . . ?
C45 C44 H44 120.5 . . ?
N6 C45 C44 121.9(3) . . ?
N6 C45 C46 116.7(2) . . ?
C44 C45 C46 121.2(2) . . ?
C51 C46 C47 118.8(3) . . ?
C51 C46 C45 117.5(2) . . ?
C47 C46 C45 123.6(3) . . ?
C48 C47 C46 119.5(3) . . ?
C48 C47 H47 120.3 . . ?
C46 C47 H47 120.3 . . ?
C49 C48 C47 121.0(3) . . ?
C49 C48 H48 119.5 . . ?
C47 C48 H48 119.5 . . ?
C48 C49 C50 119.9(3) . . ?
C48 C49 H49 120.1 . . ?
C50 C49 H49 120.1 . . ?
C51 C50 C49 118.7(3) . . ?
C51 C50 C52 118.4(2) . . ?
C49 C50 C52 122.9(2) . . ?
C50 C51 C46 122.1(2) . . ?
C50 C51 H51 119.0 . . ?
C46 C51 H51 119.0 . . ?
N7 C52 C53 121.7(3) . . ?
N7 C52 C50 116.7(2) . . ?
C53 C52 C50 121.4(2) . . ?
C54 C53 C52 119.4(3) . . ?
C54 C53 H53 120.3 . . ?
C52 C53 H53 120.3 . . ?
C53 C54 C55 119.3(3) . . ?
C53 C54 H54 120.4 . . ?
C55 C54 H54 120.4 . . ?
C54 C55 C56 118.5(3) . . ?
C54 C55 H55 120.7 . . ?
C56 C55 H55 120.7 . . ?
N7 C56 C55 122.9(3) . . ?
N7 C56 C57 115.7(2) . . ?
C55 C56 C57 121.3(3) . . ?
N8 C57 C56 119.2(2) . . ?
N8 C57 H57 120.4 . . ?
C56 C57 H57 120.4 . . ?
C63 C58 C59 119.5(3) . . ?
C63 C58 N8 118.5(3) . . ?
C59 C58 N8 121.8(3) . . ?
C60 C59 C58 120.7(4) . . ?
C60 C59 H59 119.7 . . ?
C58 C59 H59 119.7 . . ?
C61 C60 C59 119.6(4) . . ?
C61 C60 H60 120.2 . . ?
C59 C60 H60 120.2 . . ?
C60 C61 O4 114.2(4) . . ?
C60 C61 C62 121.6(4) . . ?
O4 C61 C62 124.1(5) . . ?
C61 C62 C63 118.9(4) . . ?
C61 C62 H62 120.5 . . ?
C63 C62 H62 120.5 . . ?
C58 C63 C62 119.7(4) . . ?
C58 C63 H63 120.1 . . ?
C62 C63 H63 120.1 . . ?
O4 C64 H64A 109.5 . . ?
O4 C64 H64B 109.5 . . ?
H64A C64 H64B 109.5 . . ?
O4 C64 H64C 109.5 . . ?
H64A C64 H64C 109.5 . . ?
H64B C64 H64C 109.5 . . ?
Cl3 C65 Cl4 109.7(2) . . ?
Cl3 C65 Cl5 109.9(2) . . ?
Cl4 C65 Cl5 110.2(2) . . ?
Cl3 C65 H65 109.0 . . ?
Cl4 C65 H65 109.0 . . ?
Cl5 C65 H65 109.0 . . ?
Cl8 C66 Cl7 109.6(3) . . ?
Cl8 C66 Cl6 109.5(3) . . ?
Cl7 C66 Cl6 110.1(2) . . ?
Cl8 C66 H66 109.2 . . ?
Cl7 C66 H66 109.2 . . ?
Cl6 C66 H66 109.2 . . ?
C8 N1 C5 121.1(2) . . ?
C8 N1 Cu1 115.08(19) . . ?
C5 N1 Cu1 123.10(17) . . ?
C13 N2 C9 118.2(2) . . ?
C13 N2 Cu1 131.51(18) . . ?
C9 N2 Cu1 109.37(17) . . ?
C20 N3 C24 118.0(2) . . ?
C20 N3 Cu2 131.83(18) . . ?
C24 N3 Cu2 108.81(18) . . ?
C25 N4 C26 120.8(2) . . ?
C25 N4 Cu2 114.21(19) . . ?
C26 N4 Cu2 124.07(19) . . ?
C40 N5 C37 119.6(2) . . ?
C40 N5 Cu1 115.42(19) . . ?
C37 N5 Cu1 124.21(17) . . ?
C45 N6 C41 118.1(2) . . ?
C45 N6 Cu1 132.20(18) . . ?
C41 N6 Cu1 108.59(17) . . ?
C52 N7 C56 118.2(2) . . ?
C52 N7 Cu2 131.60(18) . . ?
C56 N7 Cu2 108.96(17) . . ?
C57 N8 C58 119.9(3) . . ?
C57 N8 Cu2 114.32(19) . . ?
C58 N8 Cu2 124.6(2) . . ?
C2 O1 C1 117.0(3) . . ?
C29 O2 C32 117.9(3) . . ?
C34 O3 C33 117.8(3) . . ?
C64 O4 C61 120.2(4) . . ?
O5 Cl1 O6 108.8(3) . . ?
O5 Cl1 O8 111.4(3) . . ?
O6 Cl1 O8 110.5(2) . . ?
O5 Cl1 O7 107.3(3) . . ?
O6 Cl1 O7 111.1(3) . . ?
O8 Cl1 O7 107.6(2) . . ?
O9 Cl2 O12 114.2(6) . . ?
O11B Cl2 O12B 136.4(6) . . ?
O9 Cl2 O10 108.6(6) . . ?
O12 Cl2 O10 96.0(6) . . ?
O9 Cl2 O11 113.0(6) . . ?
O12 Cl2 O11 103.9(6) . . ?
O10 Cl2 O11 120.0(6) . . ?
O11B Cl2 O9B 106.5(6) . . ?
O12B Cl2 O9B 95.1(6) . . ?
O11B Cl2 O10B 108.0(6) . . ?
O12B Cl2 O10B 98.7(6) . . ?
O9B Cl2 O10B 110.4(6) . . ?
N5 Cu1 N1 148.28(9) . . ?
N5 Cu1 N2 113.68(9) . . ?
N1 Cu1 N2 80.39(9) . . ?
N5 Cu1 N6 80.31(9) . . ?
N1 Cu1 N6 109.62(9) . . ?
N2 Cu1 N6 136.62(8) . . ?
N8 Cu2 N4 148.28(10) . . ?
N8 Cu2 N3 110.67(9) . . ?
N4 Cu2 N3 80.95(9) . . ?
N8 Cu2 N7 80.70(9) . . ?
N4 Cu2 N7 111.01(9) . . ?
N3 Cu2 N7 137.92(9) . . ?

loop_
_geom_bond_atom_site_label_1
_geom_bond_atom_site_label_2
_geom_bond_distance
_geom_bond_site_symmetry_2
_geom_bond_publ_flag
C1 O1 1.416(5) . ?
C1 H1A 0.9800 . ?
C1 H1B 0.9800 . ?
C1 H1C 0.9800 . ?
C2 O1 1.375(4) . ?
C2 C3 1.388(5) . ?
C2 C7 1.389(4) . ?
C3 C4 1.390(4) . ?
C3 H3 0.9500 . ?
C4 C5 1.392(4) . ?
C4 H4 0.9500 . ?
C5 C6 1.395(4) . ?
C5 N1 1.421(3) . ?
C6 C7 1.375(4) . ?
C6 H6 0.9500 . ?
C7 H7 0.9500 . ?
C8 N1 1.292(3) . ?
C8 C9 1.456(4) . ?
C8 H8 0.9500 . ?
C9 N2 1.354(3) . ?
C9 C10 1.393(4) . ?
C10 C11 1.386(5) . ?
C10 H10 0.9500 . ?
C11 C12 1.387(5) . ?
C11 H11 0.9500 . ?
C12 C13 1.395(4) . ?
C12 H12 0.9500 . ?
C13 N2 1.351(3) . ?
C13 C14 1.484(4) . ?
C14 C19 1.395(3) . ?
C14 C15 1.399(4) . ?
C15 C16 1.392(5) . ?
C15 H15 0.9500 . ?
C16 C17 1.384(4) . ?
C16 H16 0.9500 . ?
C17 C18 1.400(4) . ?
C17 H17 0.9500 . ?
C18 C19 1.388(3) . ?
C18 C20 1.481(4) . ?
C19 H19 0.9500 . ?
C20 N3 1.347(3) . ?
C20 C21 1.396(4) . ?
C21 C22 1.381(4) . ?
C21 H21 0.9500 . ?
C22 C23 1.383(5) . ?
C22 H22 0.9500 . ?
C23 C24 1.388(4) . ?
C23 H23 0.9500 . ?
C24 N3 1.356(3) . ?
C24 C25 1.460(4) . ?
C25 N4 1.287(4) . ?
C25 H25 0.9500 . ?
C26 C31 1.377(5) . ?
C26 C27 1.407(4) . ?
C26 N4 1.418(4) . ?
C27 C28 1.381(5) . ?
C27 H27 0.9500 . ?
C28 C29 1.381(6) . ?
C28 H28 0.9500 . ?
C29 O2 1.368(4) . ?
C29 C30 1.396(5) . ?
C30 C31 1.397(4) . ?
C30 H30 0.9500 . ?
C31 H31 0.9500 . ?
C32 O2 1.427(6) . ?
C32 H32A 0.9800 . ?
C32 H32B 0.9800 . ?
C32 H32C 0.9800 . ?
C33 O3 1.435(4) . ?
C33 H33A 0.9800 . ?
C33 H33B 0.9800 . ?
C33 H33C 0.9800 . ?
C34 O3 1.378(4) . ?
C34 C39 1.386(4) . ?
C34 C35 1.389(4) . ?
C35 C36 1.383(4) . ?
C35 H35 0.9500 . ?
C36 C37 1.397(4) . ?
C36 H36 0.9500 . ?
C37 C38 1.386(4) . ?
C37 N5 1.428(3) . ?
C38 C39 1.394(4) . ?
C38 H38 0.9500 . ?
C39 H39 0.9500 . ?
C40 N5 1.288(3) . ?
C40 C41 1.458(4) . ?
C40 H40 0.9500 . ?
C41 N6 1.357(3) . ?
C41 C42 1.389(4) . ?
C42 C43 1.383(5) . ?
C42 H42 0.9500 . ?
C43 C44 1.376(5) . ?
C43 H43 0.9500 . ?
C44 C45 1.403(4) . ?
C44 H44 0.9500 . ?
C45 N6 1.343(3) . ?
C45 C46 1.482(4) . ?
C46 C51 1.390(4) . ?
C46 C47 1.400(4) . ?
C47 C48 1.390(4) . ?
C47 H47 0.9500 . ?
C48 C49 1.386(4) . ?
C48 H48 0.9500 . ?
C49 C50 1.400(4) . ?
C49 H49 0.9500 . ?
C50 C51 1.384(4) . ?
C50 C52 1.477(4) . ?
C51 H51 0.9500 . ?
C52 N7 1.348(3) . ?
C52 C53 1.400(4) . ?
C53 C54 1.379(4) . ?
C53 H53 0.9500 . ?
C54 C55 1.386(5) . ?
C54 H54 0.9500 . ?
C55 C56 1.386(4) . ?
C55 H55 0.9500 . ?
C56 N7 1.353(3) . ?
C56 C57 1.454(4) . ?
C57 N8 1.288(4) . ?
C57 H57 0.9500 . ?
C58 C63 1.371(5) . ?
C58 C59 1.407(5) . ?
C58 N8 1.424(4) . ?
C59 C60 1.373(5) . ?
C59 H59 0.9500 . ?
C60 C61 1.358(7) . ?
C60 H60 0.9500 . ?
C61 O4 1.384(5) . ?
C61 C62 1.385(6) . ?
C62 C63 1.412(5) . ?
C62 H62 0.9500 . ?
C63 H63 0.9500 . ?
C64 O4 1.367(7) . ?
C64 H64A 0.9800 . ?
C64 H64B 0.9800 . ?
C64 H64C 0.9800 . ?
C65 Cl3 1.762(4) . ?
C65 Cl4 1.766(4) . ?
C65 Cl5 1.767(4) . ?
C65 H65 1.0000 . ?
C66 Cl8 1.753(5) . ?
C66 Cl7 1.766(5) . ?
C66 Cl6 1.773(5) . ?
C66 H66 1.0000 . ?
N1 Cu1 1.999(2) . ?
N2 Cu1 2.140(2) . ?
N3 Cu2 2.135(2) . ?
N4 Cu2 2.002(2) . ?
N5 Cu1 1.989(2) . ?
N6 Cu1 2.168(2) . ?
N7 Cu2 2.136(2) . ?
N8 Cu2 2.000(2) . ?
O5 Cl1 1.393(4) . ?
O6 Cl1 1.410(3) . ?
O7 Cl1 1.412(4) . ?
O8 Cl1 1.411(3) . ?
O9 Cl2 1.375(10) . ?
O10 Cl2 1.413(11) . ?
O11 Cl2 1.419(10) . ?
O12 Cl2 1.399(11) . ?
O9B Cl2 1.439(11) . ?
O10B Cl2 1.506(11) . ?
O11B Cl2 1.360(10) . ?
O12B Cl2 1.409(10) . ?

loop_
_geom_torsion_atom_site_label_1
_geom_torsion_atom_site_label_2
_geom_torsion_atom_site_label_3
_geom_torsion_atom_site_label_4
_geom_torsion
_geom_torsion_site_symmetry_1
_geom_torsion_site_symmetry_2
_geom_torsion_site_symmetry_3
_geom_torsion_site_symmetry_4
_geom_torsion_publ_flag
O1 C2 C3 C4 -178.8(3) . . . . ?
C7 C2 C3 C4 1.4(5) . . . . ?
C2 C3 C4 C5 0.1(5) . . . . ?
C3 C4 C5 C6 -1.3(4) . . . . ?
C3 C4 C5 N1 -177.3(3) . . . . ?
C4 C5 C6 C7 1.1(4) . . . . ?
N1 C5 C6 C7 177.4(3) . . . . ?
C5 C6 C7 C2 0.3(5) . . . . ?
O1 C2 C7 C6 178.6(3) . . . . ?
C3 C2 C7 C6 -1.6(5) . . . . ?
N1 C8 C9 N2 -8.9(4) . . . . ?
N1 C8 C9 C10 171.4(3) . . . . ?
N2 C9 C10 C11 2.6(5) . . . . ?
C8 C9 C10 C11 -177.7(3) . . . . ?
C9 C10 C11 C12 -1.2(5) . . . . ?
C10 C11 C12 C13 -1.2(5) . . . . ?
C11 C12 C13 N2 2.4(4) . . . . ?
C11 C12 C13 C14 -171.6(3) . . . . ?
N2 C13 C14 C19 -35.2(3) . . . . ?
C12 C13 C14 C19 139.1(3) . . . . ?
N2 C13 C14 C15 147.1(3) . . . . ?
C12 C13 C14 C15 -38.6(4) . . . . ?
C19 C14 C15 C16 2.0(5) . . . . ?
C13 C14 C15 C16 179.7(3) . . . . ?
C14 C15 C16 C17 -1.2(5) . . . . ?
C15 C16 C17 C18 -0.3(5) . . . . ?
C16 C17 C18 C19 1.1(4) . . . . ?
C16 C17 C18 C20 -179.9(3) . . . . ?
C17 C18 C19 C14 -0.2(4) . . . . ?
C20 C18 C19 C14 -179.3(2) . . . . ?
C15 C14 C19 C18 -1.3(4) . . . . ?
C13 C14 C19 C18 -179.1(2) . . . . ?
C19 C18 C20 N3 -32.6(4) . . . . ?
C17 C18 C20 N3 148.3(3) . . . . ?
C19 C18 C20 C21 142.5(3) . . . . ?
C17 C18 C20 C21 -36.6(4) . . . . ?
N3 C20 C21 C22 1.7(4) . . . . ?
C18 C20 C21 C22 -173.2(3) . . . . ?
C20 C21 C22 C23 0.2(5) . . . . ?
C21 C22 C23 C24 -2.3(5) . . . . ?
C22 C23 C24 N3 2.8(5) . . . . ?
C22 C23 C24 C25 -177.8(3) . . . . ?
N3 C24 C25 N4 -10.2(4) . . . . ?
C23 C24 C25 N4 170.3(3) . . . . ?
C31 C26 C27 C28 -0.6(5) . . . . ?
N4 C26 C27 C28 -176.9(3) . . . . ?
C26 C27 C28 C29 0.2(5) . . . . ?
C27 C28 C29 O2 -179.6(3) . . . . ?
C27 C28 C29 C30 0.4(5) . . . . ?
O2 C29 C30 C31 179.4(3) . . . . ?
C28 C29 C30 C31 -0.5(5) . . . . ?
C27 C26 C31 C30 0.5(5) . . . . ?
N4 C26 C31 C30 176.9(3) . . . . ?
C29 C30 C31 C26 0.1(5) . . . . ?
O3 C34 C35 C36 179.5(3) . . . . ?
C39 C34 C35 C36 0.9(5) . . . . ?
C34 C35 C36 C37 -0.7(5) . . . . ?
C35 C36 C37 C38 -0.7(5) . . . . ?
C35 C36 C37 N5 -178.2(3) . . . . ?
C36 C37 C38 C39 2.1(4) . . . . ?
N5 C37 C38 C39 179.6(3) . . . . ?
O3 C34 C39 C38 -178.1(3) . . . . ?
C35 C34 C39 C38 0.4(5) . . . . ?
C37 C38 C39 C34 -1.9(4) . . . . ?
N5 C40 C41 N6 -9.6(4) . . . . ?
N5 C40 C41 C42 170.8(3) . . . . ?
N6 C41 C42 C43 3.3(5) . . . . ?
C40 C41 C42 C43 -177.1(3) . . . . ?
C41 C42 C43 C44 -2.0(5) . . . . ?
C42 C43 C44 C45 -0.6(5) . . . . ?
C43 C44 C45 N6 2.1(4) . . . . ?
C43 C44 C45 C46 -172.0(3) . . . . ?
N6 C45 C46 C51 -34.2(3) . . . . ?
C44 C45 C46 C51 140.2(3) . . . . ?
N6 C45 C46 C47 148.3(3) . . . . ?
C44 C45 C46 C47 -37.4(4) . . . . ?
C51 C46 C47 C48 1.4(4) . . . . ?
C45 C46 C47 C48 178.9(3) . . . . ?
C46 C47 C48 C49 -1.1(5) . . . . ?
C47 C48 C49 C50 -0.2(5) . . . . ?
C48 C49 C50 C51 1.1(4) . . . . ?
C48 C49 C50 C52 -179.4(3) . . . . ?
C49 C50 C51 C46 -0.7(4) . . . . ?
C52 C50 C51 C46 179.7(2) . . . . ?
C47 C46 C51 C50 -0.5(4) . . . . ?
C45 C46 C51 C50 -178.2(2) . . . . ?
C51 C50 C52 N7 -33.0(4) . . . . ?
C49 C50 C52 N7 147.4(3) . . . . ?
C51 C50 C52 C53 142.2(3) . . . . ?
C49 C50 C52 C53 -37.4(4) . . . . ?
N7 C52 C53 C54 1.4(4) . . . . ?
C50 C52 C53 C54 -173.5(3) . . . . ?
C52 C53 C54 C55 -0.2(5) . . . . ?
C53 C54 C55 C56 -1.7(5) . . . . ?
C54 C55 C56 N7 2.5(5) . . . . ?
C54 C55 C56 C57 -178.7(3) . . . . ?
N7 C56 C57 N8 -10.4(4) . . . . ?
C55 C56 C57 N8 170.6(3) . . . . ?
C63 C58 C59 C60 -0.4(5) . . . . ?
N8 C58 C59 C60 -174.9(3) . . . . ?
C58 C59 C60 C61 0.0(6) . . . . ?
C59 C60 C61 O4 179.2(4) . . . . ?
C59 C60 C61 C62 -0.4(7) . . . . ?
C60 C61 C62 C63 1.1(6) . . . . ?
O4 C61 C62 C63 -178.5(4) . . . . ?
C59 C58 C63 C62 1.1(5) . . . . ?
N8 C58 C63 C62 175.8(3) . . . . ?
C61 C62 C63 C58 -1.5(5) . . . . ?
C9 C8 N1 C5 174.2(2) . . . . ?
C9 C8 N1 Cu1 3.9(3) . . . . ?
C4 C5 N1 C8 -23.6(4) . . . . ?
C6 C5 N1 C8 160.3(3) . . . . ?
C4 C5 N1 Cu1 145.9(2) . . . . ?
C6 C5 N1 Cu1 -30.2(3) . . . . ?
C12 C13 N2 C9 -1.1(4) . . . . ?
C14 C13 N2 C9 173.2(2) . . . . ?
C12 C13 N2 Cu1 166.5(2) . . . . ?
C14 C13 N2 Cu1 -19.2(3) . . . . ?
C10 C9 N2 C13 -1.5(4) . . . . ?
C8 C9 N2 C13 178.8(2) . . . . ?
C10 C9 N2 Cu1 -171.7(2) . . . . ?
C8 C9 N2 Cu1 8.6(3) . . . . ?
C21 C20 N3 C24 -1.3(4) . . . . ?
C18 C20 N3 C24 173.8(2) . . . . ?
C21 C20 N3 Cu2 163.9(2) . . . . ?
C18 C20 N3 Cu2 -21.0(4) . . . . ?
C23 C24 N3 C20 -0.9(4) . . . . ?
C25 C24 N3 C20 179.6(2) . . . . ?
C23 C24 N3 Cu2 -169.3(2) . . . . ?
C25 C24 N3 Cu2 11.2(3) . . . . ?
C24 C25 N4 C26 172.6(2) . . . . ?
C24 C25 N4 Cu2 2.9(3) . . . . ?
C31 C26 N4 C25 162.4(3) . . . . ?
C27 C26 N4 C25 -21.3(4) . . . . ?
C31 C26 N4 Cu2 -29.0(4) . . . . ?
C27 C26 N4 Cu2 147.3(2) . . . . ?
C41 C40 N5 C37 174.6(2) . . . . ?
C41 C40 N5 Cu1 4.3(3) . . . . ?
C38 C37 N5 C40 155.4(3) . . . . ?
C36 C37 N5 C40 -27.2(4) . . . . ?
C38 C37 N5 Cu1 -35.3(3) . . . . ?
C36 C37 N5 Cu1 142.2(2) . . . . ?
C44 C45 N6 C41 -0.9(4) . . . . ?
C46 C45 N6 C41 173.4(2) . . . . ?
C44 C45 N6 Cu1 165.6(2) . . . . ?
C46 C45 N6 Cu1 -20.0(4) . . . . ?
C42 C41 N6 C45 -1.9(4) . . . . ?
C40 C41 N6 C45 178.6(2) . . . . ?
C42 C41 N6 Cu1 -171.4(2) . . . . ?
C40 C41 N6 Cu1 9.1(3) . . . . ?
C53 C52 N7 C56 -0.7(4) . . . . ?
C50 C52 N7 C56 174.5(2) . . . . ?
C53 C52 N7 Cu2 164.8(2) . . . . ?
C50 C52 N7 Cu2 -20.0(4) . . . . ?
C55 C56 N7 C52 -1.3(4) . . . . ?
C57 C56 N7 C52 179.8(2) . . . . ?
C55 C56 N7 Cu2 -169.8(2) . . . . ?
C57 C56 N7 Cu2 11.3(3) . . . . ?
C56 C57 N8 C58 171.6(3) . . . . ?
C56 C57 N8 Cu2 3.2(3) . . . . ?
C63 C58 N8 C57 160.8(3) . . . . ?
C59 C58 N8 C57 -24.6(4) . . . . ?
C63 C58 N8 Cu2 -32.1(4) . . . . ?
C59 C58 N8 Cu2 142.4(3) . . . . ?
C3 C2 O1 C1 1.3(5) . . . . ?
C7 C2 O1 C1 -178.9(3) . . . . ?
C28 C29 O2 C32 176.9(3) . . . . ?
C30 C29 O2 C32 -3.1(5) . . . . ?
C39 C34 O3 C33 -16.5(5) . . . . ?
C35 C34 O3 C33 164.9(3) . . . . ?
C60 C61 O4 C64 173.7(5) . . . . ?
C62 C61 O4 C64 -6.7(7) . . . . ?
